data_4315403
loop_
_publ_author_name
'Lindsay J. Hounjet'
'Matthias Bierenstiel'
'Michael J. Ferguson'
'Robert McDonald'
'Martin Cowie'

_publ_section_title
;
 Coordinatively Diverse ortho-Phosphinoaniline Complexes of Ruthenium and
 Isolation of a Putative Intermediate in Ketone Transfer Hydrogenation
 Catalysis
;
_journal_name_full 'Inorganic Chemistry'
_journal_page_first 4288
_journal_page_last 4300
_journal_paper_doi 10.1021/ic100165t
_journal_volume 49
_journal_year 2010
_chemical_formula_moiety 'C30 H34 Cl N P Ru, Cl, 2(C H2 Cl2), H2 O'
_chemical_formula_sum 'C32 H40 Cl6 N O P Ru'
_chemical_formula_weight 799.39
_chemical_name_systematic
;
 ?
;
_space_group_IT_number 2
_symmetry_cell_setting triclinic
_symmetry_space_group_name_Hall '-P 1'
_symmetry_space_group_name_H-M 'P -1'
_atom_sites_solution_hydrogens geom
_atom_sites_solution_primary direct
_atom_sites_solution_secondary difmap
_audit_creation_method SHELXL-97
_cell_angle_alpha 96.8793(9)
_cell_angle_beta 95.4204(9)
_cell_angle_gamma 96.1720(9)
_cell_formula_units_Z 4
_cell_length_a 10.5904(7)
_cell_length_b 14.7948(9)
_cell_length_c 22.9421(14)
_cell_measurement_reflns_used 7815
_cell_measurement_temperature 193(2)
_cell_measurement_theta_max 26.38
_cell_measurement_theta_min 2.42
_cell_volume 3527.0(4)
_computing_cell_refinement 'Bruker SAINT (Bruker, 1997)'
_computing_data_collection 'Bruker SMART (Bruker, 1997)'
_computing_data_reduction 'Bruker SAINT (Bruker, 1997)'
_computing_molecular_graphics 'Bruker SHELXTL (Bruker, 1997)'
_computing_publication_material 'Bruker SHELXTL (Bruker, 1997)'
_computing_structure_refinement 'SHELXL-97 (Sheldrick, 1997)'
_computing_structure_solution 'SHELXS-97 (Sheldrick, 1990)'
_diffrn_ambient_temperature 193(2)
_diffrn_detector_area_resol_mean 8.192
_diffrn_measured_fraction_theta_full 0.995
_diffrn_measured_fraction_theta_max 0.995
_diffrn_measurement_device_type 'Bruker PLATFORM diffractometer/SMART 1000 CCD area detector'
_diffrn_measurement_method '\w scans'
_diffrn_radiation_monochromator graphite
_diffrn_radiation_source 'fine-focus sealed tube'
_diffrn_radiation_type MoK\a
_diffrn_radiation_wavelength 0.71073
_diffrn_reflns_av_R_equivalents 0.0213
_diffrn_reflns_av_sigmaI/netI 0.0316
_diffrn_reflns_limit_h_max 13
_diffrn_reflns_limit_h_min -13
_diffrn_reflns_limit_k_max 18
_diffrn_reflns_limit_k_min -18
_diffrn_reflns_limit_l_max 28
_diffrn_reflns_limit_l_min -28
_diffrn_reflns_number 28025
_diffrn_reflns_theta_full 26.38
_diffrn_reflns_theta_max 26.38
_diffrn_reflns_theta_min 0.90
_diffrn_standards_decay_% 0
_diffrn_standards_interval_time 0
_diffrn_standards_number 0
_exptl_absorpt_coefficient_mu 0.971
_exptl_absorpt_correction_T_max 0.8147
_exptl_absorpt_correction_T_min 0.6529
_exptl_absorpt_correction_type integration
_exptl_absorpt_process_details 'Bruker SHELXTL (Bruker, 1997)'
_exptl_crystal_colour orange
_exptl_crystal_density_diffrn 1.505
_exptl_crystal_density_method 'not measured'
_exptl_crystal_description prism
_exptl_crystal_F_000 1632
_exptl_crystal_size_max 0.48
_exptl_crystal_size_mid 0.28
_exptl_crystal_size_min 0.22
_refine_diff_density_max 2.119
_refine_diff_density_min -1.094
_refine_diff_density_rms 0.085
_refine_ls_extinction_method none
_refine_ls_goodness_of_fit_ref 1.070
_refine_ls_hydrogen_treatment constr
_refine_ls_matrix_type full
_refine_ls_number_parameters 771
_refine_ls_number_reflns 14380
_refine_ls_number_restraints 6
_refine_ls_restrained_S_all 1.070
_refine_ls_R_factor_all 0.0404
_refine_ls_R_factor_gt 0.0332
_refine_ls_shift/su_max 0.001
_refine_ls_shift/su_mean 0.000
_refine_ls_structure_factor_coef Fsqd
_refine_ls_weighting_details 'calc w=1/[\s^2^(Fo^2^)+(0.0443P)^2^+3.7038P] where P=(Fo^2^+2Fc^2^)/3'
_refine_ls_weighting_scheme calc
_refine_ls_wR_factor_gt 0.0851
_refine_ls_wR_factor_ref 0.0940
_reflns_number_gt 12471
_reflns_number_total 14380
_reflns_threshold_expression I>2\s(I)
_cod_data_source_file ic100165t_si_001_4.cif
_cod_data_source_block 3b.2CH2Cl2.H2O
_cod_depositor_comments
;
The following automatic conversions were performed:

'_symmetry_cell_setting' value 'Triclinic' changed to 'triclinic'
according to the built-in table from CIF Core dictionary named
'cif_core.dic' version 2.4.1 from 2010-06-29.

Automatic conversion script
Id: cif_fix_values 1646 2011-03-28 12:23:43Z adriana 
;
_cod_database_code 4315403

loop_
_symmetry_equiv_pos_as_xyz
'x, y, z'
'-x, -y, -z'

loop_
_atom_site_label
_atom_site_type_symbol
_atom_site_fract_x
_atom_site_fract_y
_atom_site_fract_z
_atom_site_U_iso_or_equiv
_atom_site_adp_type
_atom_site_occupancy
_atom_site_symmetry_multiplicity
_atom_site_calc_flag
_atom_site_refinement_flags
_atom_site_disorder_assembly
_atom_site_disorder_group
Ru1A Ru 0.520628(19) 0.609660(13) 0.248809(9) 0.01960(6) Uani 1 1 d . . .
Cl1A Cl 0.35139(6) 0.69643(4) 0.22133(3) 0.02637(14) Uani 1 1 d . . .
P1A P 0.53060(6) 0.69793(4) 0.33942(3) 0.02075(13) Uani 1 1 d . . .
N1A N 0.3704(2) 0.52829(14) 0.28665(10) 0.0237(5) Uani 1 1 d . . .
C1A C 0.5741(3) 0.60575(19) 0.15473(12) 0.0272(6) Uani 1 1 d . . .
C2A C 0.6623(3) 0.66792(18) 0.19511(12) 0.0263(6) Uani 1 1 d . . .
H2A H 0.6791 0.7299 0.1882 0.032 Uiso 1 1 calc R . .
C3A C 0.7251(2) 0.63889(19) 0.24526(13) 0.0276(6) Uani 1 1 d . . .
H3A H 0.7829 0.6820 0.2717 0.033 Uiso 1 1 calc R . .
C4A C 0.7041(3) 0.5465(2) 0.25721(13) 0.0294(6) Uani 1 1 d . . .
C5A C 0.6127(3) 0.48696(19) 0.21768(13) 0.0307(6) Uani 1 1 d . . .
H5A H 0.5930 0.4257 0.2255 0.037 Uiso 1 1 calc R . .
C6A C 0.5494(3) 0.51481(19) 0.16701(13) 0.0298(6) Uani 1 1 d . . .
H6A H 0.4899 0.4721 0.1411 0.036 Uiso 1 1 calc R . .
C7A C 0.5106(3) 0.6383(2) 0.10070(13) 0.0342(6) Uani 1 1 d . . .
H7A H 0.5023 0.7050 0.1106 0.041 Uiso 1 1 calc R . .
C8A C 0.3779(3) 0.5884(3) 0.07877(15) 0.0454(8) Uani 1 1 d . . .
H8AA H 0.3428 0.6141 0.0442 0.055 Uiso 1 1 calc R . .
H8BA H 0.3217 0.5959 0.1101 0.055 Uiso 1 1 calc R . .
H8CA H 0.3840 0.5230 0.0679 0.055 Uiso 1 1 calc R . .
C9A C 0.5993(4) 0.6283(3) 0.05175(15) 0.0480(9) Uani 1 1 d . . .
H9AA H 0.5625 0.6526 0.0169 0.058 Uiso 1 1 calc R . .
H9BA H 0.6088 0.5634 0.0414 0.058 Uiso 1 1 calc R . .
H9CA H 0.6832 0.6627 0.0658 0.058 Uiso 1 1 calc R . .
C10A C 0.7747(3) 0.5128(2) 0.30846(15) 0.0405(7) Uani 1 1 d . . .
H10A H 0.8501 0.4864 0.2956 0.049 Uiso 1 1 calc R . .
H10B H 0.7186 0.4659 0.3234 0.049 Uiso 1 1 calc R . .
H10C H 0.8016 0.5642 0.3398 0.049 Uiso 1 1 calc R . .
C11A C 0.3760(2) 0.66226(18) 0.36287(12) 0.0237(5) Uani 1 1 d . . .
C12A C 0.3080(3) 0.58266(18) 0.33190(12) 0.0249(5) Uani 1 1 d . . .
C13A C 0.1890(3) 0.5502(2) 0.34722(14) 0.0354(7) Uani 1 1 d . . .
H13A H 0.1428 0.4955 0.3263 0.042 Uiso 1 1 calc R . .
C14A C 0.1385(3) 0.5984(2) 0.39330(15) 0.0417(8) Uani 1 1 d . . .
H14A H 0.0565 0.5771 0.4033 0.050 Uiso 1 1 calc R . .
C15A C 0.2057(3) 0.6769(2) 0.42481(14) 0.0369(7) Uani 1 1 d . . .
H15A H 0.1703 0.7091 0.4565 0.044 Uiso 1 1 calc R . .
C16A C 0.3248(3) 0.7085(2) 0.41021(13) 0.0314(6) Uani 1 1 d . . .
H16A H 0.3720 0.7618 0.4324 0.038 Uiso 1 1 calc R . .
C17A C 0.4255(3) 0.45524(18) 0.31809(13) 0.0289(6) Uani 1 1 d . . .
H17A H 0.4682 0.4162 0.2905 0.035 Uiso 1 1 calc R . .
H17B H 0.3566 0.4178 0.3329 0.035 Uiso 1 1 calc R . .
H17C H 0.4875 0.4842 0.3512 0.035 Uiso 1 1 calc R . .
C18A C 0.2753(3) 0.48118(19) 0.23680(13) 0.0295(6) Uani 1 1 d . . .
H18A H 0.2395 0.5272 0.2149 0.035 Uiso 1 1 calc R . .
H18B H 0.2065 0.4452 0.2527 0.035 Uiso 1 1 calc R . .
H18C H 0.3179 0.4404 0.2102 0.035 Uiso 1 1 calc R . .
C21A C 0.5516(2) 0.82271(17) 0.34318(12) 0.0239(5) Uani 1 1 d . . .
C22A C 0.5630(2) 0.86393(18) 0.29238(12) 0.0258(5) Uani 1 1 d . . .
H22A H 0.5579 0.8271 0.2551 0.031 Uiso 1 1 calc R . .
C23A C 0.5820(3) 0.9591(2) 0.29591(14) 0.0322(6) Uani 1 1 d . . .
H23A H 0.5900 0.9870 0.2610 0.039 Uiso 1 1 calc R . .
C24A C 0.5892(3) 1.0130(2) 0.34976(15) 0.0384(7) Uani 1 1 d . . .
H24A H 0.6003 1.0779 0.3518 0.046 Uiso 1 1 calc R . .
C25A C 0.5804(3) 0.9728(2) 0.40064(15) 0.0401(7) Uani 1 1 d . . .
H25A H 0.5865 1.0100 0.4378 0.048 Uiso 1 1 calc R . .
C26A C 0.5626(3) 0.8776(2) 0.39764(13) 0.0329(6) Uani 1 1 d . . .
H26A H 0.5579 0.8501 0.4328 0.039 Uiso 1 1 calc R . .
C31A C 0.6462(3) 0.68083(18) 0.40020(12) 0.0261(6) Uani 1 1 d . . .
C32A C 0.6159(3) 0.6194(2) 0.43962(13) 0.0324(6) Uani 1 1 d . . .
H32A H 0.5333 0.5858 0.4354 0.039 Uiso 1 1 calc R . .
C33A C 0.7058(3) 0.6071(3) 0.48514(15) 0.0450(8) Uani 1 1 d . . .
H33A H 0.6854 0.5641 0.5115 0.054 Uiso 1 1 calc R . .
C34A C 0.8249(3) 0.6574(3) 0.49197(17) 0.0537(10) Uani 1 1 d . . .
H34A H 0.8860 0.6500 0.5236 0.064 Uiso 1 1 calc R . .
C35A C 0.8555(3) 0.7180(3) 0.45326(17) 0.0491(9) Uani 1 1 d . . .
H35A H 0.9379 0.7520 0.4583 0.059 Uiso 1 1 calc R . .
C36A C 0.7677(3) 0.7302(2) 0.40692(14) 0.0354(7) Uani 1 1 d . . .
H36A H 0.7901 0.7718 0.3800 0.043 Uiso 1 1 calc R . .
Ru1B Ru 0.076806(18) -0.048846(13) 0.254219(9) 0.01870(6) Uani 1 1 d . . .
Cl1B Cl -0.11176(6) -0.13549(4) 0.27798(3) 0.02669(14) Uani 1 1 d . . .
P1B P 0.02308(6) -0.13338(4) 0.16265(3) 0.02045(13) Uani 1 1 d . . .
N1B N -0.0607(2) 0.03783(14) 0.21807(10) 0.0221(4) Uani 1 1 d . . .
C1B C 0.1632(3) -0.04425(19) 0.34925(12) 0.0271(6) Uani 1 1 d . . .
C2B C 0.2138(2) -0.11038(18) 0.31023(12) 0.0255(5) Uani 1 1 d . . .
H2B H 0.2086 -0.1723 0.3178 0.031 Uiso 1 1 calc R . .
C3B C 0.2712(2) -0.08546(18) 0.26074(12) 0.0250(5) Uani 1 1 d . . .
H3B H 0.3044 -0.1309 0.2357 0.030 Uiso 1 1 calc R . .
C4B C 0.2805(2) 0.00615(18) 0.24739(12) 0.0250(5) Uani 1 1 d . . .
C5B C 0.2249(2) 0.06945(18) 0.28480(12) 0.0259(6) Uani 1 1 d . . .
H5B H 0.2245 0.1303 0.2756 0.031 Uiso 1 1 calc R . .
C6B C 0.1694(3) 0.04589(19) 0.33569(12) 0.0268(6) Uani 1 1 d . . .
H6B H 0.1363 0.0914 0.3607 0.032 Uiso 1 1 calc R . .
C7B C 0.1037(3) -0.0733(2) 0.40239(13) 0.0348(7) Uani 1 1 d . . .
H7B H 0.0706 -0.1399 0.3933 0.042 Uiso 1 1 calc R . .
C8B C -0.0071(3) -0.0209(3) 0.41923(14) 0.0459(8) Uani 1 1 d . . .
H8AB H -0.0743 -0.0298 0.3859 0.055 Uiso 1 1 calc R . .
H8BB H 0.0235 0.0445 0.4290 0.055 Uiso 1 1 calc R . .
H8CB H -0.0415 -0.0439 0.4536 0.055 Uiso 1 1 calc R . .
C9B C 0.2091(3) -0.0619(2) 0.45433(14) 0.0444(8) Uani 1 1 d . . .
H9AB H 0.1724 -0.0801 0.4894 0.053 Uiso 1 1 calc R . .
H9BB H 0.2467 0.0024 0.4624 0.053 Uiso 1 1 calc R . .
H9CB H 0.2753 -0.1007 0.4444 0.053 Uiso 1 1 calc R . .
C10B C 0.3471(3) 0.0357(2) 0.19649(13) 0.0317(6) Uani 1 1 d . . .
H10D H 0.2962 0.0762 0.1760 0.038 Uiso 1 1 calc R . .
H10E H 0.3569 -0.0185 0.1690 0.038 Uiso 1 1 calc R . .
H10F H 0.4314 0.0685 0.2114 0.038 Uiso 1 1 calc R . .
C11B C -0.1282(2) -0.09343(18) 0.13930(12) 0.0237(5) Uani 1 1 d . . .
C12B C -0.1584(2) -0.01483(18) 0.17257(11) 0.0232(5) Uani 1 1 d . . .
C13B C -0.2759(3) 0.0168(2) 0.15962(13) 0.0298(6) Uani 1 1 d . . .
H13B H -0.2966 0.0706 0.1818 0.036 Uiso 1 1 calc R . .
C14B C -0.3624(3) -0.0304(2) 0.11428(13) 0.0343(7) Uani 1 1 d . . .
H14B H -0.4432 -0.0097 0.1061 0.041 Uiso 1 1 calc R . .
C15B C -0.3320(3) -0.1075(2) 0.08081(13) 0.0338(7) Uani 1 1 d . . .
H15B H -0.3913 -0.1392 0.0494 0.041 Uiso 1 1 calc R . .
C16B C -0.2149(3) -0.13840(19) 0.09314(12) 0.0286(6) Uani 1 1 d . . .
H16B H -0.1937 -0.1909 0.0698 0.034 Uiso 1 1 calc R . .
C17B C -0.1194(3) 0.08475(19) 0.26843(12) 0.0287(6) Uani 1 1 d . . .
H17D H -0.0518 0.1191 0.2973 0.034 Uiso 1 1 calc R . .
H17E H -0.1687 0.0388 0.2874 0.034 Uiso 1 1 calc R . .
H17F H -0.1761 0.1270 0.2536 0.034 Uiso 1 1 calc R . .
C18B C 0.0049(3) 0.11248(18) 0.18855(13) 0.0288(6) Uani 1 1 d . . .
H18D H 0.0692 0.1508 0.2172 0.035 Uiso 1 1 calc R . .
H18E H -0.0584 0.1503 0.1737 0.035 Uiso 1 1 calc R . .
H18F H 0.0464 0.0850 0.1556 0.035 Uiso 1 1 calc R . .
C21B C 0.1242(2) -0.11423(18) 0.10431(11) 0.0231(5) Uani 1 1 d . . .
C22B C 0.1089(3) -0.0447(2) 0.06917(12) 0.0293(6) Uani 1 1 d . . .
H22B H 0.0395 -0.0096 0.0730 0.035 Uiso 1 1 calc R . .
C23B C 0.1946(3) -0.0267(2) 0.02869(13) 0.0366(7) Uani 1 1 d . . .
H23B H 0.1845 0.0215 0.0054 0.044 Uiso 1 1 calc R . .
C24B C 0.2941(3) -0.0783(2) 0.02220(13) 0.0376(7) Uani 1 1 d . . .
H24B H 0.3530 -0.0653 -0.0053 0.045 Uiso 1 1 calc R . .
C25B C 0.3087(3) -0.1486(2) 0.05545(14) 0.0358(7) Uani 1 1 d . . .
H25B H 0.3763 -0.1850 0.0500 0.043 Uiso 1 1 calc R . .
C26B C 0.2250(3) -0.1669(2) 0.09709(12) 0.0292(6) Uani 1 1 d . . .
H26B H 0.2363 -0.2148 0.1204 0.035 Uiso 1 1 calc R . .
C31B C -0.0004(2) -0.25855(18) 0.15634(12) 0.0252(5) Uani 1 1 d . . .
C32B C 0.0148(2) -0.30224(19) 0.20634(13) 0.0274(6) Uani 1 1 d . . .
H32B H 0.0373 -0.2670 0.2440 0.033 Uiso 1 1 calc R . .
C33B C -0.0028(3) -0.3974(2) 0.20142(15) 0.0353(7) Uani 1 1 d . . .
H33B H 0.0078 -0.4269 0.2358 0.042 Uiso 1 1 calc R . .
C34B C -0.0352(3) -0.4492(2) 0.14722(17) 0.0445(8) Uani 1 1 d . . .
H34B H -0.0497 -0.5141 0.1443 0.053 Uiso 1 1 calc R . .
C35B C -0.0467(3) -0.4068(2) 0.09706(17) 0.0475(8) Uani 1 1 d . . .
H35B H -0.0672 -0.4428 0.0595 0.057 Uiso 1 1 calc R . .
C36B C -0.0286(3) -0.3112(2) 0.10104(14) 0.0360(7) Uani 1 1 d . . .
H36B H -0.0353 -0.2822 0.0663 0.043 Uiso 1 1 calc R . .
Cl2 Cl 0.13832(7) 0.29151(5) 0.31443(4) 0.03591(16) Uani 1 1 d . . .
Cl3 Cl 0.61748(8) 0.24457(6) 0.25718(4) 0.04116(18) Uani 1 1 d . . .
Cl1S Cl 0.44378(9) 0.65559(7) 0.56993(4) 0.0545(2) Uani 1 1 d . . .
Cl2S Cl 0.58879(12) 0.82952(7) 0.55846(5) 0.0641(3) Uani 1 1 d . . .
C1S C 0.5610(4) 0.7434(3) 0.60380(16) 0.0508(9) Uani 1 1 d . . .
H1SA H 0.6416 0.7172 0.6132 0.061 Uiso 1 1 calc R . .
H1SB H 0.5337 0.7707 0.6414 0.061 Uiso 1 1 calc R . .
Cl3S Cl 0.14743(11) 0.79058(6) 0.58083(4) 0.0567(2) Uani 1 1 d . . .
Cl4S Cl 0.12010(8) 0.59018(6) 0.56544(4) 0.04622(19) Uani 1 1 d . . .
C2S C 0.1402(3) 0.6914(2) 0.61658(14) 0.0390(7) Uani 1 1 d . . .
H2SA H 0.0681 0.6907 0.6411 0.047 Uiso 1 1 calc R . .
H2SB H 0.2200 0.6931 0.6432 0.047 Uiso 1 1 calc R . .
Cl5S Cl 0.02442(14) 0.20183(7) 0.05123(4) 0.0736(3) Uani 1 1 d . . .
Cl6S Cl 0.17236(15) 0.38151(9) 0.07424(6) 0.0884(4) Uani 1 1 d . . .
C3S C 0.1040(4) 0.2888(3) 0.10619(16) 0.0532(9) Uani 1 1 d . . .
H3SA H 0.0424 0.3103 0.1331 0.064 Uiso 1 1 calc R . .
H3SB H 0.1716 0.2635 0.1298 0.064 Uiso 1 1 calc R . .
Cl7S Cl 0.49702(18) 0.19563(15) 0.07864(6) 0.1162(6) Uani 1 1 d . . .
Cl8S Cl 0.6999(2) 0.34541(12) 0.07951(7) 0.1238(7) Uani 1 1 d . . .
C4S C 0.6614(5) 0.2490(4) 0.1046(2) 0.0894(17) Uani 1 1 d . . .
H4SA H 0.6710 0.2601 0.1483 0.107 Uiso 1 1 calc R . .
H4SB H 0.7218 0.2055 0.0925 0.107 Uiso 1 1 calc R . .
O1S O 0.3223(2) 0.26189(18) 0.20882(11) 0.0484(6) Uani 1 1 d D . .
H1OA H 0.2844 0.2723 0.2395 0.073 Uiso 1 1 d D . .
H1OB H 0.3997 0.2550 0.2187 0.073 Uiso 1 1 d D . .
O2S O 0.9071(3) 0.3348(2) 0.22061(13) 0.0640(8) Uani 1 1 d D . .
H2OA H 0.8341 0.3153 0.2298 0.096 Uiso 1 1 d D . .
H2OB H 0.9649 0.3249 0.2466 0.096 Uiso 1 1 d D . .

loop_
_atom_site_aniso_label
_atom_site_aniso_U_11
_atom_site_aniso_U_22
_atom_site_aniso_U_33
_atom_site_aniso_U_23
_atom_site_aniso_U_13
_atom_site_aniso_U_12
Ru1A 0.02037(10) 0.01664(10) 0.02199(11) 0.00232(8) 0.00275(8) 0.00297(7)
Cl1A 0.0268(3) 0.0224(3) 0.0298(3) 0.0035(2) -0.0012(2) 0.0066(2)
P1A 0.0199(3) 0.0205(3) 0.0216(3) 0.0020(2) 0.0018(2) 0.0027(2)
N1A 0.0241(11) 0.0191(10) 0.0278(12) 0.0029(9) 0.0032(9) 0.0014(9)
C1A 0.0300(14) 0.0264(13) 0.0257(14) 0.0008(11) 0.0093(11) 0.0036(11)
C2A 0.0271(13) 0.0244(13) 0.0290(14) 0.0036(11) 0.0115(11) 0.0026(11)
C3A 0.0210(13) 0.0302(14) 0.0318(15) 0.0001(11) 0.0080(11) 0.0046(11)
C4A 0.0279(14) 0.0314(15) 0.0323(15) 0.0044(12) 0.0103(11) 0.0128(11)
C5A 0.0387(16) 0.0216(13) 0.0355(16) 0.0039(11) 0.0145(13) 0.0109(12)
C6A 0.0357(15) 0.0229(13) 0.0300(15) -0.0034(11) 0.0092(12) 0.0021(11)
C7A 0.0424(17) 0.0350(16) 0.0245(14) 0.0042(12) 0.0035(12) 0.0005(13)
C8A 0.0457(19) 0.058(2) 0.0304(17) 0.0064(15) -0.0010(14) -0.0014(16)
C9A 0.053(2) 0.059(2) 0.0306(17) 0.0064(15) 0.0109(15) -0.0059(17)
C10A 0.0374(17) 0.0421(18) 0.0470(19) 0.0114(15) 0.0068(14) 0.0198(14)
C11A 0.0218(12) 0.0254(13) 0.0249(13) 0.0050(10) 0.0028(10) 0.0053(10)
C12A 0.0253(13) 0.0256(13) 0.0252(13) 0.0063(11) 0.0044(10) 0.0045(10)
C13A 0.0306(15) 0.0336(16) 0.0411(17) 0.0036(13) 0.0088(13) -0.0022(12)
C14A 0.0309(16) 0.0489(19) 0.0476(19) 0.0084(15) 0.0165(14) 0.0017(14)
C15A 0.0346(16) 0.0445(18) 0.0338(16) 0.0028(13) 0.0129(13) 0.0088(13)
C16A 0.0311(15) 0.0319(15) 0.0309(15) -0.0004(12) 0.0058(12) 0.0049(12)
C17A 0.0294(14) 0.0226(13) 0.0361(16) 0.0094(11) 0.0035(12) 0.0028(11)
C18A 0.0280(14) 0.0246(13) 0.0329(15) 0.0003(11) -0.0005(11) -0.0031(11)
C21A 0.0202(12) 0.0202(12) 0.0304(14) 0.0003(10) 0.0016(10) 0.0027(10)
C22A 0.0195(12) 0.0260(13) 0.0311(14) 0.0023(11) 0.0017(10) 0.0021(10)
C23A 0.0209(13) 0.0286(14) 0.0474(18) 0.0106(13) 0.0012(12) 0.0009(11)
C24A 0.0338(16) 0.0225(14) 0.056(2) 0.0003(13) -0.0004(14) 0.0024(12)
C25A 0.0455(18) 0.0303(16) 0.0394(18) -0.0095(13) -0.0017(14) 0.0034(13)
C26A 0.0382(16) 0.0294(15) 0.0295(15) 0.0005(12) 0.0005(12) 0.0038(12)
C31A 0.0251(13) 0.0274(14) 0.0256(14) 0.0007(11) -0.0005(10) 0.0076(11)
C32A 0.0336(15) 0.0334(15) 0.0302(15) 0.0023(12) 0.0008(12) 0.0080(12)
C33A 0.051(2) 0.052(2) 0.0362(18) 0.0148(15) -0.0025(15) 0.0190(16)
C34A 0.0420(19) 0.073(3) 0.046(2) 0.0093(19) -0.0155(16) 0.0230(18)
C35A 0.0268(16) 0.064(2) 0.053(2) 0.0040(18) -0.0086(14) 0.0066(15)
C36A 0.0269(14) 0.0431(17) 0.0353(16) 0.0039(13) -0.0009(12) 0.0045(13)
Ru1B 0.01815(10) 0.01775(10) 0.02040(11) 0.00211(8) 0.00276(7) 0.00283(7)
Cl1B 0.0245(3) 0.0260(3) 0.0303(3) 0.0049(3) 0.0084(2) 0.0005(2)
P1B 0.0200(3) 0.0196(3) 0.0216(3) 0.0022(2) 0.0029(2) 0.0019(2)
N1B 0.0215(10) 0.0197(10) 0.0258(11) 0.0034(9) 0.0032(9) 0.0045(8)
C1B 0.0270(13) 0.0310(14) 0.0228(13) 0.0026(11) -0.0011(10) 0.0049(11)
C2B 0.0242(13) 0.0221(13) 0.0295(14) 0.0037(11) -0.0034(11) 0.0047(10)
C3B 0.0184(12) 0.0269(13) 0.0285(14) -0.0010(11) -0.0010(10) 0.0056(10)
C4B 0.0180(12) 0.0248(13) 0.0300(14) -0.0002(11) 0.0000(10) -0.0012(10)
C5B 0.0240(13) 0.0207(13) 0.0309(14) 0.0007(11) -0.0031(11) 0.0016(10)
C6B 0.0271(13) 0.0266(13) 0.0242(14) -0.0034(11) -0.0020(11) 0.0041(11)
C7B 0.0427(17) 0.0369(16) 0.0249(15) 0.0050(12) 0.0037(12) 0.0032(13)
C8B 0.0476(19) 0.066(2) 0.0265(16) 0.0069(15) 0.0094(14) 0.0131(17)
C9B 0.056(2) 0.049(2) 0.0301(17) 0.0108(14) 0.0004(15) 0.0106(16)
C10B 0.0242(14) 0.0332(15) 0.0368(16) 0.0030(12) 0.0074(12) -0.0028(11)
C11B 0.0212(12) 0.0255(13) 0.0254(13) 0.0070(10) 0.0044(10) 0.0023(10)
C12B 0.0203(12) 0.0260(13) 0.0244(13) 0.0082(10) 0.0032(10) 0.0009(10)
C13B 0.0251(13) 0.0346(15) 0.0323(15) 0.0087(12) 0.0055(11) 0.0083(11)
C14B 0.0193(13) 0.0507(18) 0.0357(16) 0.0161(14) 0.0019(11) 0.0066(12)
C15B 0.0235(14) 0.0467(18) 0.0291(15) 0.0068(13) -0.0026(11) -0.0030(12)
C16B 0.0257(13) 0.0307(14) 0.0282(14) 0.0028(11) 0.0027(11) -0.0006(11)
C17B 0.0273(14) 0.0288(14) 0.0302(15) -0.0008(11) 0.0044(11) 0.0085(11)
C18B 0.0285(14) 0.0227(13) 0.0367(16) 0.0101(11) 0.0035(12) 0.0027(11)
C21B 0.0218(12) 0.0272(13) 0.0185(12) -0.0001(10) 0.0017(10) -0.0007(10)
C22B 0.0290(14) 0.0314(15) 0.0274(14) 0.0040(11) 0.0023(11) 0.0038(11)
C23B 0.0424(17) 0.0396(17) 0.0286(15) 0.0117(13) 0.0053(13) -0.0007(14)
C24B 0.0344(16) 0.0490(19) 0.0295(16) 0.0030(14) 0.0137(13) -0.0015(14)
C25B 0.0303(15) 0.0434(17) 0.0344(16) 0.0003(13) 0.0106(12) 0.0060(13)
C26B 0.0294(14) 0.0319(15) 0.0262(14) 0.0027(11) 0.0029(11) 0.0045(12)
C31B 0.0217(12) 0.0206(12) 0.0331(15) 0.0026(11) 0.0040(11) 0.0019(10)
C32B 0.0210(13) 0.0287(14) 0.0347(15) 0.0071(12) 0.0073(11) 0.0058(11)
C33B 0.0273(14) 0.0300(15) 0.054(2) 0.0158(14) 0.0133(13) 0.0100(12)
C34B 0.0375(17) 0.0222(14) 0.073(2) 0.0041(15) 0.0070(16) 0.0034(13)
C35B 0.052(2) 0.0296(16) 0.054(2) -0.0107(15) -0.0045(17) 0.0018(14)
C36B 0.0421(17) 0.0279(15) 0.0352(16) -0.0020(12) -0.0021(13) 0.0039(13)
Cl2 0.0289(3) 0.0275(3) 0.0504(4) 0.0008(3) 0.0089(3) -0.0001(3)
Cl3 0.0383(4) 0.0461(4) 0.0381(4) 0.0027(3) -0.0021(3) 0.0093(3)
Cl1S 0.0397(4) 0.0688(6) 0.0564(5) 0.0170(5) 0.0047(4) 0.0026(4)
Cl2S 0.0951(8) 0.0446(5) 0.0521(6) 0.0115(4) 0.0026(5) 0.0048(5)
C1S 0.053(2) 0.058(2) 0.042(2) 0.0146(17) -0.0028(16) 0.0074(18)
Cl3S 0.0860(7) 0.0397(5) 0.0444(5) 0.0057(4) 0.0049(5) 0.0087(4)
Cl4S 0.0434(4) 0.0404(4) 0.0542(5) 0.0098(4) -0.0017(4) 0.0044(3)
C2S 0.0370(17) 0.0511(19) 0.0312(16) 0.0110(14) 0.0063(13) 0.0079(14)
Cl5S 0.1176(10) 0.0514(6) 0.0430(5) 0.0067(4) -0.0088(6) -0.0152(6)
Cl6S 0.1151(11) 0.0649(7) 0.0774(8) 0.0135(6) 0.0149(7) -0.0326(7)
C3S 0.067(2) 0.051(2) 0.0370(19) 0.0046(16) 0.0008(17) -0.0078(18)
Cl7S 0.1260(13) 0.1753(17) 0.0595(8) 0.0107(9) 0.0179(8) 0.0712(13)
Cl8S 0.208(2) 0.1000(12) 0.0699(9) 0.0109(8) 0.0000(11) 0.0595(13)
C4S 0.093(4) 0.111(4) 0.057(3) -0.017(3) -0.011(3) 0.026(3)
O1S 0.0487(14) 0.0475(14) 0.0497(14) 0.0004(12) 0.0044(11) 0.0163(12)
O2S 0.0687(18) 0.074(2) 0.0568(18) 0.0198(15) 0.0104(15) 0.0275(17)

loop_
_atom_type_symbol
_atom_type_description
_atom_type_scat_dispersion_real
_atom_type_scat_dispersion_imag
_atom_type_scat_source
C C 0.0033 0.0016 'International Tables Vol C Tables 4.2.6.8 and 6.1.1.4'
H H 0.0000 0.0000 'International Tables Vol C Tables 4.2.6.8 and 6.1.1.4'
N N 0.0061 0.0033 'International Tables Vol C Tables 4.2.6.8 and 6.1.1.4'
O O 0.0106 0.0060 'International Tables Vol C Tables 4.2.6.8 and 6.1.1.4'
P P 0.1023 0.0942 'International Tables Vol C Tables 4.2.6.8 and 6.1.1.4'
Cl Cl 0.1484 0.1585 'International Tables Vol C Tables 4.2.6.8 and 6.1.1.4'
Ru Ru -1.2594 0.8363 'International Tables Vol C Tables 4.2.6.8 and 6.1.1.4'

loop_
_geom_angle_atom_site_label_1
_geom_angle_atom_site_label_2
_geom_angle_atom_site_label_3
_geom_angle
_geom_angle_site_symmetry_1
_geom_angle_site_symmetry_3
_geom_angle_publ_flag
C3A Ru1A N1A 145.31(10) . . ?
C3A Ru1A C2A 37.60(10) . . ?
N1A Ru1A C2A 167.90(9) . . ?
C3A Ru1A C5A 66.43(11) . . ?
N1A Ru1A C5A 93.19(9) . . ?
C2A Ru1A C5A 78.20(10) . . ?
C3A Ru1A C4A 37.57(10) . . ?
N1A Ru1A C4A 110.27(9) . . ?
C2A Ru1A C4A 67.61(10) . . ?
C5A Ru1A C4A 36.79(11) . . ?
C3A Ru1A C6A 78.45(10) . . ?
N1A Ru1A C6A 102.22(9) . . ?
C2A Ru1A C6A 65.81(10) . . ?
C5A Ru1A C6A 36.63(11) . . ?
C4A Ru1A C6A 66.59(11) . . ?
C3A Ru1A C1A 67.17(10) . . ?
N1A Ru1A C1A 131.48(9) . . ?
C2A Ru1A C1A 37.00(10) . . ?
C5A Ru1A C1A 65.82(10) . . ?
C4A Ru1A C1A 79.28(10) . . ?
C6A Ru1A C1A 36.11(10) . . ?
C3A Ru1A P1A 92.33(8) . . ?
N1A Ru1A P1A 81.27(6) . . ?
C2A Ru1A P1A 110.81(7) . . ?
C5A Ru1A P1A 132.81(8) . . ?
C4A Ru1A P1A 101.78(8) . . ?
C6A Ru1A P1A 168.37(8) . . ?
C1A Ru1A P1A 145.30(7) . . ?
C3A Ru1A Cl1A 129.79(8) . . ?
N1A Ru1A Cl1A 83.73(6) . . ?
C2A Ru1A Cl1A 97.76(7) . . ?
C5A Ru1A Cl1A 142.02(8) . . ?
C4A Ru1A Cl1A 165.31(8) . . ?
C6A Ru1A Cl1A 107.05(8) . . ?
C1A Ru1A Cl1A 88.13(7) . . ?
P1A Ru1A Cl1A 84.27(2) . . ?
C11A P1A C21A 108.74(12) . . ?
C11A P1A C31A 104.64(12) . . ?
C21A P1A C31A 101.36(12) . . ?
C11A P1A Ru1A 101.79(9) . . ?
C21A P1A Ru1A 119.04(9) . . ?
C31A P1A Ru1A 120.21(9) . . ?
C12A N1A C18A 111.7(2) . . ?
C12A N1A C17A 105.0(2) . . ?
C18A N1A C17A 107.7(2) . . ?
C12A N1A Ru1A 113.70(15) . . ?
C18A N1A Ru1A 107.96(16) . . ?
C17A N1A Ru1A 110.61(16) . . ?
C6A C1A C2A 118.1(3) . . ?
C6A C1A C7A 122.2(3) . . ?
C2A C1A C7A 119.7(2) . . ?
C6A C1A Ru1A 71.62(16) . . ?
C2A C1A Ru1A 68.48(15) . . ?
C7A C1A Ru1A 131.52(19) . . ?
C3A C2A C1A 120.9(2) . . ?
C3A C2A Ru1A 70.21(15) . . ?
C1A C2A Ru1A 74.52(15) . . ?
C2A C3A C4A 121.6(3) . . ?
C2A C3A Ru1A 72.20(15) . . ?
C4A C3A Ru1A 74.01(16) . . ?
C5A C4A C3A 116.4(3) . . ?
C5A C4A C10A 121.1(3) . . ?
C3A C4A C10A 122.5(3) . . ?
C5A C4A Ru1A 70.83(15) . . ?
C3A C4A Ru1A 68.42(15) . . ?
C10A C4A Ru1A 131.7(2) . . ?
C4A C5A C6A 122.7(3) . . ?
C4A C5A Ru1A 72.38(15) . . ?
C6A C5A Ru1A 73.36(15) . . ?
C1A C6A C5A 120.3(3) . . ?
C1A C6A Ru1A 72.27(15) . . ?
C5A C6A Ru1A 70.02(15) . . ?
C1A C7A C8A 114.5(3) . . ?
C1A C7A C9A 107.9(3) . . ?
C8A C7A C9A 110.1(3) . . ?
C12A C11A C16A 119.4(2) . . ?
C12A C11A P1A 116.6(2) . . ?
C16A C11A P1A 124.0(2) . . ?
C11A C12A C13A 120.3(3) . . ?
C11A C12A N1A 118.6(2) . . ?
C13A C12A N1A 120.8(2) . . ?
C14A C13A C12A 119.4(3) . . ?
C15A C14A C13A 120.9(3) . . ?
C14A C15A C16A 119.8(3) . . ?
C15A C16A C11A 120.2(3) . . ?
C22A C21A C26A 119.2(2) . . ?
C22A C21A P1A 120.6(2) . . ?
C26A C21A P1A 120.2(2) . . ?
C21A C22A C23A 120.1(3) . . ?
C24A C23A C22A 120.3(3) . . ?
C25A C24A C23A 120.1(3) . . ?
C24A C25A C26A 120.0(3) . . ?
C25A C26A C21A 120.2(3) . . ?
C32A C31A C36A 119.4(3) . . ?
C32A C31A P1A 121.5(2) . . ?
C36A C31A P1A 119.1(2) . . ?
C33A C32A C31A 120.4(3) . . ?
C34A C33A C32A 119.7(3) . . ?
C35A C34A C33A 120.2(3) . . ?
C34A C35A C36A 120.9(3) . . ?
C35A C36A C31A 119.3(3) . . ?
C3B Ru1B C2B 37.53(10) . . ?
C3B Ru1B N1B 147.88(9) . . ?
C2B Ru1B N1B 165.56(9) . . ?
C3B Ru1B C5B 66.30(10) . . ?
C2B Ru1B C5B 78.31(10) . . ?
N1B Ru1B C5B 93.25(9) . . ?
C3B Ru1B C4B 37.37(10) . . ?
C2B Ru1B C4B 67.44(10) . . ?
N1B Ru1B C4B 112.30(9) . . ?
C5B Ru1B C4B 36.73(10) . . ?
C3B Ru1B C6B 78.28(10) . . ?
C2B Ru1B C6B 65.78(10) . . ?
N1B Ru1B C6B 100.47(9) . . ?
C5B Ru1B C6B 36.83(10) . . ?
C4B Ru1B C6B 66.55(10) . . ?
C3B Ru1B C1B 67.28(10) . . ?
C2B Ru1B C1B 37.25(10) . . ?
N1B Ru1B C1B 128.49(9) . . ?
C5B Ru1B C1B 65.98(10) . . ?
C4B Ru1B C1B 79.29(10) . . ?
C6B Ru1B C1B 35.93(10) . . ?
C3B Ru1B P1B 92.99(7) . . ?
C2B Ru1B P1B 112.48(7) . . ?
N1B Ru1B P1B 81.92(6) . . ?
C5B Ru1B P1B 130.91(7) . . ?
C4B Ru1B P1B 100.87(7) . . ?
C6B Ru1B P1B 167.23(7) . . ?
C1B Ru1B P1B 147.59(7) . . ?
C3B Ru1B Cl1B 127.55(7) . . ?
C2B Ru1B Cl1B 96.57(7) . . ?
N1B Ru1B Cl1B 83.56(6) . . ?
C5B Ru1B Cl1B 144.95(7) . . ?
C4B Ru1B Cl1B 163.93(7) . . ?
C6B Ru1B Cl1B 109.35(7) . . ?
C1B Ru1B Cl1B 88.86(7) . . ?
P1B Ru1B Cl1B 83.34(2) . . ?
C21B P1B C11B 105.47(12) . . ?
C21B P1B C31B 101.87(12) . . ?
C11B P1B C31B 108.64(12) . . ?
C21B P1B Ru1B 118.85(8) . . ?
C11B P1B Ru1B 101.57(9) . . ?
C31B P1B Ru1B 119.49(9) . . ?
C12B N1B C17B 112.0(2) . . ?
C12B N1B C18B 106.0(2) . . ?
C17B N1B C18B 106.4(2) . . ?
C12B N1B Ru1B 112.50(15) . . ?
C17B N1B Ru1B 108.20(16) . . ?
C18B N1B Ru1B 111.52(15) . . ?
C6B C1B C2B 117.8(2) . . ?
C6B C1B C7B 122.5(3) . . ?
C2B C1B C7B 119.7(3) . . ?
C6B C1B Ru1B 71.87(15) . . ?
C2B C1B Ru1B 68.20(15) . . ?
C7B C1B Ru1B 130.4(2) . . ?
C3B C2B C1B 121.2(2) . . ?
C3B C2B Ru1B 70.85(15) . . ?
C1B C2B Ru1B 74.55(15) . . ?
C2B C3B C4B 121.4(2) . . ?
C2B C3B Ru1B 71.63(15) . . ?
C4B C3B Ru1B 73.92(15) . . ?
C5B C4B C3B 116.6(2) . . ?
C5B C4B C10B 120.9(2) . . ?
C3B C4B C10B 122.5(2) . . ?
C5B C4B Ru1B 70.48(15) . . ?
C3B C4B Ru1B 68.71(14) . . ?
C10B C4B Ru1B 132.07(19) . . ?
C4B C5B C6B 122.6(2) . . ?
C4B C5B Ru1B 72.79(15) . . ?
C6B C5B Ru1B 73.53(15) . . ?
C1B C6B C5B 120.3(2) . . ?
C1B C6B Ru1B 72.20(15) . . ?
C5B C6B Ru1B 69.63(15) . . ?
C1B C7B C8B 114.0(3) . . ?
C1B C7B C9B 108.1(3) . . ?
C8B C7B C9B 110.4(3) . . ?
C16B C11B C12B 119.5(2) . . ?
C16B C11B P1B 124.0(2) . . ?
C12B C11B P1B 116.4(2) . . ?
C13B C12B C11B 119.8(2) . . ?
C13B C12B N1B 120.9(2) . . ?
C11B C12B N1B 119.2(2) . . ?
C14B C13B C12B 119.8(3) . . ?
C15B C14B C13B 120.5(3) . . ?
C14B C15B C16B 119.8(3) . . ?
C15B C16B C11B 120.6(3) . . ?
C22B C21B C26B 119.1(2) . . ?
C22B C21B P1B 121.8(2) . . ?
C26B C21B P1B 119.0(2) . . ?
C23B C22B C21B 120.3(3) . . ?
C24B C23B C22B 120.2(3) . . ?
C23B C24B C25B 120.2(3) . . ?
C24B C25B C26B 120.5(3) . . ?
C25B C26B C21B 119.7(3) . . ?
C32B C31B C36B 119.3(3) . . ?
C32B C31B P1B 120.2(2) . . ?
C36B C31B P1B 120.4(2) . . ?
C31B C32B C33B 120.1(3) . . ?
C34B C33B C32B 120.5(3) . . ?
C33B C34B C35B 119.9(3) . . ?
C34B C35B C36B 120.4(3) . . ?
C31B C36B C35B 119.7(3) . . ?
Cl1S C1S Cl2S 111.9(2) . . ?
Cl3S C2S Cl4S 111.73(17) . . ?
Cl6S C3S Cl5S 110.9(2) . . ?
Cl8S C4S Cl7S 113.9(3) . . ?

loop_
_geom_bond_atom_site_label_1
_geom_bond_atom_site_label_2
_geom_bond_distance
_geom_bond_site_symmetry_2
_geom_bond_publ_flag
Ru1A C3A 2.173(3) . ?
Ru1A N1A 2.199(2) . ?
Ru1A C2A 2.199(3) . ?
Ru1A C5A 2.227(3) . ?
Ru1A C4A 2.247(3) . ?
Ru1A C6A 2.270(3) . ?
Ru1A C1A 2.278(3) . ?
Ru1A P1A 2.3059(7) . ?
Ru1A Cl1A 2.3944(6) . ?
P1A C11A 1.815(3) . ?
P1A C21A 1.826(3) . ?
P1A C31A 1.826(3) . ?
N1A C12A 1.485(3) . ?
N1A C18A 1.499(3) . ?
N1A C17A 1.507(3) . ?
C1A C6A 1.410(4) . ?
C1A C2A 1.423(4) . ?
C1A C7A 1.509(4) . ?
C2A C3A 1.409(4) . ?
C3A C4A 1.425(4) . ?
C4A C5A 1.412(4) . ?
C4A C10A 1.498(4) . ?
C5A C6A 1.413(4) . ?
C7A C8A 1.526(4) . ?
C7A C9A 1.535(4) . ?
C11A C12A 1.390(4) . ?
C11A C16A 1.398(4) . ?
C12A C13A 1.391(4) . ?
C13A C14A 1.386(4) . ?
C14A C15A 1.379(5) . ?
C15A C16A 1.383(4) . ?
C21A C22A 1.388(4) . ?
C21A C26A 1.394(4) . ?
C22A C23A 1.392(4) . ?
C23A C24A 1.379(5) . ?
C24A C25A 1.378(5) . ?
C25A C26A 1.392(4) . ?
C31A C32A 1.391(4) . ?
C31A C36A 1.396(4) . ?
C32A C33A 1.388(4) . ?
C33A C34A 1.379(5) . ?
C34A C35A 1.371(5) . ?
C35A C36A 1.386(4) . ?
Ru1B C3B 2.180(2) . ?
Ru1B C2B 2.190(3) . ?
Ru1B N1B 2.209(2) . ?
Ru1B C5B 2.219(3) . ?
Ru1B C4B 2.248(3) . ?
Ru1B C6B 2.269(3) . ?
Ru1B C1B 2.274(3) . ?
Ru1B P1B 2.3005(7) . ?
Ru1B Cl1B 2.3982(6) . ?
P1B C21B 1.821(3) . ?
P1B C11B 1.822(3) . ?
P1B C31B 1.828(3) . ?
N1B C12B 1.482(3) . ?
N1B C17B 1.497(3) . ?
N1B C18B 1.504(3) . ?
C1B C6B 1.401(4) . ?
C1B C2B 1.428(4) . ?
C1B C7B 1.510(4) . ?
C2B C3B 1.406(4) . ?
C3B C4B 1.420(4) . ?
C4B C5B 1.408(4) . ?
C4B C10B 1.505(4) . ?
C5B C6B 1.419(4) . ?
C7B C8B 1.529(4) . ?
C7B C9B 1.534(4) . ?
C11B C16B 1.387(4) . ?
C11B C12B 1.397(4) . ?
C12B C13B 1.394(4) . ?
C13B C14B 1.385(4) . ?
C14B C15B 1.382(4) . ?
C15B C16B 1.383(4) . ?
C21B C22B 1.394(4) . ?
C21B C26B 1.398(4) . ?
C22B C23B 1.387(4) . ?
C23B C24B 1.375(5) . ?
C24B C25B 1.375(5) . ?
C25B C26B 1.394(4) . ?
C31B C32B 1.387(4) . ?
C31B C36B 1.395(4) . ?
C32B C33B 1.390(4) . ?
C33B C34B 1.373(5) . ?
C34B C35B 1.376(5) . ?
C35B C36B 1.398(4) . ?
Cl1S C1S 1.750(4) . ?
Cl2S C1S 1.757(4) . ?
Cl3S C2S 1.763(3) . ?
Cl4S C2S 1.768(3) . ?
Cl5S C3S 1.770(4) . ?
Cl6S C3S 1.752(4) . ?
Cl7S C4S 1.845(6) . ?
Cl8S C4S 1.627(6) . ?

loop_
_geom_hbond_atom_site_label_D
_geom_hbond_atom_site_label_H
_geom_hbond_atom_site_label_A
_geom_hbond_distance_DH
_geom_hbond_distance_HA
_geom_hbond_distance_DA
_geom_hbond_angle_DHA
_geom_hbond_site_symmetry_A
O1S H1OA Cl2 0.85 2.43 3.268(3) 168.8 .
O1S H1OB Cl3 0.85 2.41 3.264(3) 173.8 .
O2S H2OA Cl3 0.85 2.58 3.430(3) 176.0 .
O2S H2OB Cl2 0.85 2.42 3.273(3) 175.6 1_655

loop_
_geom_torsion_atom_site_label_1
_geom_torsion_atom_site_label_2
_geom_torsion_atom_site_label_3
_geom_torsion_atom_site_label_4
_geom_torsion
_geom_torsion_site_symmetry_1
_geom_torsion_site_symmetry_2
_geom_torsion_site_symmetry_3
_geom_torsion_site_symmetry_4
_geom_torsion_publ_flag
C3A Ru1A P1A C11A -165.76(11) . . . . ?
N1A Ru1A P1A C11A -20.03(10) . . . . ?
C2A Ru1A P1A C11A 160.63(12) . . . . ?
C5A Ru1A P1A C11A -106.27(13) . . . . ?
C4A Ru1A P1A C11A -129.07(11) . . . . ?
C6A Ru1A P1A C11A -128.5(4) . . . . ?
C1A Ru1A P1A C11A 142.79(15) . . . . ?
Cl1A Ru1A P1A C11A 64.48(9) . . . . ?
C3A Ru1A P1A C21A 74.82(12) . . . . ?
N1A Ru1A P1A C21A -139.46(11) . . . . ?
C2A Ru1A P1A C21A 41.21(12) . . . . ?
C5A Ru1A P1A C21A 134.30(14) . . . . ?
C4A Ru1A P1A C21A 111.51(12) . . . . ?
C6A Ru1A P1A C21A 112.1(4) . . . . ?
C1A Ru1A P1A C21A 23.37(16) . . . . ?
Cl1A Ru1A P1A C21A -54.94(10) . . . . ?
C3A Ru1A P1A C31A -50.91(13) . . . . ?
N1A Ru1A P1A C31A 94.81(12) . . . . ?
C2A Ru1A P1A C31A -84.52(13) . . . . ?
C5A Ru1A P1A C31A 8.57(15) . . . . ?
C4A Ru1A P1A C31A -14.22(13) . . . . ?
C6A Ru1A P1A C31A -13.6(4) . . . . ?
C1A Ru1A P1A C31A -102.36(17) . . . . ?
Cl1A Ru1A P1A C31A 179.33(11) . . . . ?
C3A Ru1A N1A C12A 108.0(2) . . . . ?
C2A Ru1A N1A C12A -156.4(4) . . . . ?
C5A Ru1A N1A C12A 159.47(18) . . . . ?
C4A Ru1A N1A C12A 126.03(17) . . . . ?
C6A Ru1A N1A C12A -164.66(17) . . . . ?
C1A Ru1A N1A C12A -140.42(17) . . . . ?
P1A Ru1A N1A C12A 26.62(16) . . . . ?
Cl1A Ru1A N1A C12A -58.52(16) . . . . ?
C3A Ru1A N1A C18A -127.51(19) . . . . ?
C2A Ru1A N1A C18A -31.9(5) . . . . ?
C5A Ru1A N1A C18A -76.07(18) . . . . ?
C4A Ru1A N1A C18A -109.51(17) . . . . ?
C6A Ru1A N1A C18A -40.20(18) . . . . ?
C1A Ru1A N1A C18A -16.0(2) . . . . ?
P1A Ru1A N1A C18A 151.08(16) . . . . ?
Cl1A Ru1A N1A C18A 65.94(16) . . . . ?
C3A Ru1A N1A C17A -9.9(3) . . . . ?
C2A Ru1A N1A C17A 85.8(5) . . . . ?
C5A Ru1A N1A C17A 41.58(18) . . . . ?
C4A Ru1A N1A C17A 8.14(19) . . . . ?
C6A Ru1A N1A C17A 77.45(18) . . . . ?
C1A Ru1A N1A C17A 101.69(19) . . . . ?
P1A Ru1A N1A C17A -91.27(16) . . . . ?
Cl1A Ru1A N1A C17A -176.41(17) . . . . ?
C3A Ru1A C1A C6A 102.03(19) . . . . ?
N1A Ru1A C1A C6A -42.9(2) . . . . ?
C2A Ru1A C1A C6A 131.6(2) . . . . ?
C5A Ru1A C1A C6A 28.69(17) . . . . ?
C4A Ru1A C1A C6A 64.74(18) . . . . ?
P1A Ru1A C1A C6A 160.01(14) . . . . ?
Cl1A Ru1A C1A C6A -122.86(16) . . . . ?
C3A Ru1A C1A C2A -29.56(16) . . . . ?
N1A Ru1A C1A C2A -174.51(14) . . . . ?
C5A Ru1A C1A C2A -102.91(18) . . . . ?
C4A Ru1A C1A C2A -66.85(17) . . . . ?
C6A Ru1A C1A C2A -131.6(2) . . . . ?
P1A Ru1A C1A C2A 28.4(2) . . . . ?
Cl1A Ru1A C1A C2A 105.55(15) . . . . ?
C3A Ru1A C1A C7A -140.8(3) . . . . ?
N1A Ru1A C1A C7A 74.2(3) . . . . ?
C2A Ru1A C1A C7A -111.2(3) . . . . ?
C5A Ru1A C1A C7A 145.8(3) . . . . ?
C4A Ru1A C1A C7A -178.1(3) . . . . ?
C6A Ru1A C1A C7A 117.2(3) . . . . ?
P1A Ru1A C1A C7A -82.8(3) . . . . ?
Cl1A Ru1A C1A C7A -5.7(3) . . . . ?
C6A C1A C2A C3A 1.3(4) . . . . ?
C7A C1A C2A C3A -178.6(2) . . . . ?
Ru1A C1A C2A C3A 54.9(2) . . . . ?
C6A C1A C2A Ru1A -53.5(2) . . . . ?
C7A C1A C2A Ru1A 126.5(2) . . . . ?
N1A Ru1A C2A C3A -111.8(4) . . . . ?
C5A Ru1A C2A C3A -66.52(17) . . . . ?
C4A Ru1A C2A C3A -29.54(16) . . . . ?
C6A Ru1A C2A C3A -102.92(18) . . . . ?
C1A Ru1A C2A C3A -131.8(2) . . . . ?
P1A Ru1A C2A C3A 65.03(16) . . . . ?
Cl1A Ru1A C2A C3A 151.83(14) . . . . ?
C3A Ru1A C2A C1A 131.8(2) . . . . ?
N1A Ru1A C2A C1A 20.0(5) . . . . ?
C5A Ru1A C2A C1A 65.29(17) . . . . ?
C4A Ru1A C2A C1A 102.27(18) . . . . ?
C6A Ru1A C2A C1A 28.89(16) . . . . ?
P1A Ru1A C2A C1A -163.16(14) . . . . ?
Cl1A Ru1A C2A C1A -76.36(15) . . . . ?
C1A C2A C3A C4A 0.6(4) . . . . ?
Ru1A C2A C3A C4A 57.5(2) . . . . ?
C1A C2A C3A Ru1A -56.9(2) . . . . ?
N1A Ru1A C3A C2A 160.01(16) . . . . ?
C5A Ru1A C3A C2A 101.60(18) . . . . ?
C4A Ru1A C3A C2A 131.6(2) . . . . ?
C6A Ru1A C3A C2A 65.16(16) . . . . ?
C1A Ru1A C3A C2A 29.13(15) . . . . ?
P1A Ru1A C3A C2A -121.99(15) . . . . ?
Cl1A Ru1A C3A C2A -37.50(19) . . . . ?
N1A Ru1A C3A C4A 28.4(3) . . . . ?
C2A Ru1A C3A C4A -131.6(2) . . . . ?
C5A Ru1A C3A C4A -30.02(16) . . . . ?
C6A Ru1A C3A C4A -66.45(17) . . . . ?
C1A Ru1A C3A C4A -102.49(18) . . . . ?
P1A Ru1A C3A C4A 106.39(16) . . . . ?
Cl1A Ru1A C3A C4A -169.12(13) . . . . ?
C2A C3A C4A C5A -2.8(4) . . . . ?
Ru1A C3A C4A C5A 53.8(2) . . . . ?
C2A C3A C4A C10A 176.8(3) . . . . ?
Ru1A C3A C4A C10A -126.6(3) . . . . ?
C2A C3A C4A Ru1A -56.7(2) . . . . ?
C3A Ru1A C4A C5A -130.0(2) . . . . ?
N1A Ru1A C4A C5A 66.73(18) . . . . ?
C2A Ru1A C4A C5A -100.48(18) . . . . ?
C6A Ru1A C4A C5A -28.20(16) . . . . ?
C1A Ru1A C4A C5A -63.71(17) . . . . ?
P1A Ru1A C4A C5A 151.67(15) . . . . ?
Cl1A Ru1A C4A C5A -95.1(3) . . . . ?
N1A Ru1A C4A C3A -163.23(15) . . . . ?
C2A Ru1A C4A C3A 29.56(16) . . . . ?
C5A Ru1A C4A C3A 130.0(2) . . . . ?
C6A Ru1A C4A C3A 101.84(18) . . . . ?
C1A Ru1A C4A C3A 66.33(17) . . . . ?
P1A Ru1A C4A C3A -78.29(16) . . . . ?
Cl1A Ru1A C4A C3A 34.9(4) . . . . ?
C3A Ru1A C4A C10A 115.0(4) . . . . ?
N1A Ru1A C4A C10A -48.2(3) . . . . ?
C2A Ru1A C4A C10A 144.6(3) . . . . ?
C5A Ru1A C4A C10A -115.0(4) . . . . ?
C6A Ru1A C4A C10A -143.2(3) . . . . ?
C1A Ru1A C4A C10A -178.7(3) . . . . ?
P1A Ru1A C4A C10A 36.7(3) . . . . ?
Cl1A Ru1A C4A C10A 149.9(2) . . . . ?
C3A C4A C5A C6A 3.2(4) . . . . ?
C10A C4A C5A C6A -176.4(3) . . . . ?
Ru1A C4A C5A C6A 55.9(2) . . . . ?
C3A C4A C5A Ru1A -52.6(2) . . . . ?
C10A C4A C5A Ru1A 127.8(3) . . . . ?
C3A Ru1A C5A C4A 30.62(16) . . . . ?
N1A Ru1A C5A C4A -120.33(17) . . . . ?
C2A Ru1A C5A C4A 68.25(17) . . . . ?
C6A Ru1A C5A C4A 133.4(3) . . . . ?
C1A Ru1A C5A C4A 105.07(18) . . . . ?
P1A Ru1A C5A C4A -39.3(2) . . . . ?
Cl1A Ru1A C5A C4A 155.77(13) . . . . ?
C3A Ru1A C5A C6A -102.76(18) . . . . ?
N1A Ru1A C5A C6A 106.29(17) . . . . ?
C2A Ru1A C5A C6A -65.13(17) . . . . ?
C4A Ru1A C5A C6A -133.4(3) . . . . ?
C1A Ru1A C5A C6A -28.31(16) . . . . ?
P1A Ru1A C5A C6A -172.66(13) . . . . ?
Cl1A Ru1A C5A C6A 22.4(2) . . . . ?
C2A C1A C6A C5A -1.0(4) . . . . ?
C7A C1A C6A C5A 179.0(3) . . . . ?
Ru1A C1A C6A C5A -53.0(2) . . . . ?
C2A C1A C6A Ru1A 52.0(2) . . . . ?
C7A C1A C6A Ru1A -128.0(3) . . . . ?
C4A C5A C6A C1A -1.4(4) . . . . ?
Ru1A C5A C6A C1A 54.0(2) . . . . ?
C4A C5A C6A Ru1A -55.4(2) . . . . ?
C3A Ru1A C6A C1A -66.94(17) . . . . ?
N1A Ru1A C6A C1A 148.53(16) . . . . ?
C2A Ru1A C6A C1A -29.57(16) . . . . ?
C5A Ru1A C6A C1A -132.8(3) . . . . ?
C4A Ru1A C6A C1A -104.46(18) . . . . ?
P1A Ru1A C6A C1A -105.1(4) . . . . ?
Cl1A Ru1A C6A C1A 61.42(17) . . . . ?
C3A Ru1A C6A C5A 65.84(17) . . . . ?
N1A Ru1A C6A C5A -78.69(17) . . . . ?
C2A Ru1A C6A C5A 103.21(19) . . . . ?
C4A Ru1A C6A C5A 28.32(17) . . . . ?
C1A Ru1A C6A C5A 132.8(3) . . . . ?
P1A Ru1A C6A C5A 27.7(5) . . . . ?
Cl1A Ru1A C6A C5A -165.80(15) . . . . ?
C6A C1A C7A C8A 29.5(4) . . . . ?
C2A C1A C7A C8A -150.6(3) . . . . ?
Ru1A C1A C7A C8A -64.0(4) . . . . ?
C6A C1A C7A C9A -93.5(3) . . . . ?
C2A C1A C7A C9A 86.4(3) . . . . ?
Ru1A C1A C7A C9A 173.0(2) . . . . ?
C21A P1A C11A C12A 141.0(2) . . . . ?
C31A P1A C11A C12A -111.4(2) . . . . ?
Ru1A P1A C11A C12A 14.5(2) . . . . ?
C21A P1A C11A C16A -40.6(3) . . . . ?
C31A P1A C11A C16A 67.1(3) . . . . ?
Ru1A P1A C11A C16A -167.1(2) . . . . ?
C16A C11A C12A C13A 1.1(4) . . . . ?
P1A C11A C12A C13A 179.6(2) . . . . ?
C16A C11A C12A N1A -172.6(2) . . . . ?
P1A C11A C12A N1A 5.9(3) . . . . ?
C18A N1A C12A C11A -148.1(2) . . . . ?
C17A N1A C12A C11A 95.4(3) . . . . ?
Ru1A N1A C12A C11A -25.6(3) . . . . ?
C18A N1A C12A C13A 38.2(3) . . . . ?
C17A N1A C12A C13A -78.3(3) . . . . ?
Ru1A N1A C12A C13A 160.6(2) . . . . ?
C11A C12A C13A C14A 0.5(4) . . . . ?
N1A C12A C13A C14A 174.2(3) . . . . ?
C12A C13A C14A C15A -1.3(5) . . . . ?
C13A C14A C15A C16A 0.4(5) . . . . ?
C14A C15A C16A C11A 1.3(5) . . . . ?
C12A C11A C16A C15A -2.1(4) . . . . ?
P1A C11A C16A C15A 179.5(2) . . . . ?
C11A P1A C21A C22A -116.6(2) . . . . ?
C31A P1A C21A C22A 133.5(2) . . . . ?
Ru1A P1A C21A C22A -0.8(2) . . . . ?
C11A P1A C21A C26A 66.6(2) . . . . ?
C31A P1A C21A C26A -43.3(2) . . . . ?
Ru1A P1A C21A C26A -177.64(19) . . . . ?
C26A C21A C22A C23A -1.6(4) . . . . ?
P1A C21A C22A C23A -178.5(2) . . . . ?
C21A C22A C23A C24A -0.2(4) . . . . ?
C22A C23A C24A C25A 1.4(4) . . . . ?
C23A C24A C25A C26A -0.8(5) . . . . ?
C24A C25A C26A C21A -1.0(5) . . . . ?
C22A C21A C26A C25A 2.2(4) . . . . ?
P1A C21A C26A C25A 179.1(2) . . . . ?
C11A P1A C31A C32A 23.1(3) . . . . ?
C21A P1A C31A C32A 136.1(2) . . . . ?
Ru1A P1A C31A C32A -90.3(2) . . . . ?
C11A P1A C31A C36A -157.3(2) . . . . ?
C21A P1A C31A C36A -44.3(3) . . . . ?
Ru1A P1A C31A C36A 89.4(2) . . . . ?
C36A C31A C32A C33A -0.2(4) . . . . ?
P1A C31A C32A C33A 179.4(2) . . . . ?
C31A C32A C33A C34A 1.3(5) . . . . ?
C32A C33A C34A C35A -1.4(6) . . . . ?
C33A C34A C35A C36A 0.3(6) . . . . ?
C34A C35A C36A C31A 0.8(5) . . . . ?
C32A C31A C36A C35A -0.8(4) . . . . ?
P1A C31A C36A C35A 179.5(3) . . . . ?
C3B Ru1B P1B C21B -52.72(13) . . . . ?
C2B Ru1B P1B C21B -85.81(13) . . . . ?
N1B Ru1B P1B C21B 95.40(12) . . . . ?
C5B Ru1B P1B C21B 8.12(14) . . . . ?
C4B Ru1B P1B C21B -15.88(12) . . . . ?
C6B Ru1B P1B C21B -6.4(3) . . . . ?
C1B Ru1B P1B C21B -102.97(17) . . . . ?
Cl1B Ru1B P1B C21B 179.81(10) . . . . ?
C3B Ru1B P1B C11B -167.79(11) . . . . ?
C2B Ru1B P1B C11B 159.12(11) . . . . ?
N1B Ru1B P1B C11B -19.67(10) . . . . ?
C5B Ru1B P1B C11B -106.95(12) . . . . ?
C4B Ru1B P1B C11B -130.95(11) . . . . ?
C6B Ru1B P1B C11B -121.4(3) . . . . ?
C1B Ru1B P1B C11B 141.96(15) . . . . ?
Cl1B Ru1B P1B C11B 64.74(9) . . . . ?
C3B Ru1B P1B C31B 72.83(12) . . . . ?
C2B Ru1B P1B C31B 39.74(13) . . . . ?
N1B Ru1B P1B C31B -139.05(11) . . . . ?
C5B Ru1B P1B C31B 133.66(13) . . . . ?
C4B Ru1B P1B C31B 109.66(12) . . . . ?
C6B Ru1B P1B C31B 119.2(3) . . . . ?
C1B Ru1B P1B C31B 22.57(17) . . . . ?
Cl1B Ru1B P1B C31B -54.64(10) . . . . ?
C3B Ru1B N1B C12B 109.9(2) . . . . ?
C2B Ru1B N1B C12B -148.3(3) . . . . ?
C5B Ru1B N1B C12B 158.13(17) . . . . ?
C4B Ru1B N1B C12B 125.73(16) . . . . ?
C6B Ru1B N1B C12B -165.46(16) . . . . ?
C1B Ru1B N1B C12B -140.29(16) . . . . ?
P1B Ru1B N1B C12B 27.25(15) . . . . ?
Cl1B Ru1B N1B C12B -56.91(15) . . . . ?
C3B Ru1B N1B C17B -125.7(2) . . . . ?
C2B Ru1B N1B C17B -23.9(4) . . . . ?
C5B Ru1B N1B C17B -77.55(17) . . . . ?
C4B Ru1B N1B C17B -109.94(17) . . . . ?
C6B Ru1B N1B C17B -41.14(18) . . . . ?
C1B Ru1B N1B C17B -16.0(2) . . . . ?
P1B Ru1B N1B C17B 151.57(16) . . . . ?
Cl1B Ru1B N1B C17B 67.42(16) . . . . ?
C3B Ru1B N1B C18B -9.0(3) . . . . ?
C2B Ru1B N1B C18B 92.8(4) . . . . ?
C5B Ru1B N1B C18B 39.20(18) . . . . ?
C4B Ru1B N1B C18B 6.8(2) . . . . ?
C6B Ru1B N1B C18B 75.61(18) . . . . ?
C1B Ru1B N1B C18B 100.78(19) . . . . ?
P1B Ru1B N1B C18B -91.68(17) . . . . ?
Cl1B Ru1B N1B C18B -175.84(17) . . . . ?
C3B Ru1B C1B C6B 101.69(18) . . . . ?
C2B Ru1B C1B C6B 131.3(2) . . . . ?
N1B Ru1B C1B C6B -45.46(19) . . . . ?
C5B Ru1B C1B C6B 28.57(16) . . . . ?
C4B Ru1B C1B C6B 64.60(16) . . . . ?
P1B Ru1B C1B C6B 158.04(13) . . . . ?
Cl1B Ru1B C1B C6B -126.31(15) . . . . ?
C3B Ru1B C1B C2B -29.57(16) . . . . ?
N1B Ru1B C1B C2B -176.72(14) . . . . ?
C5B Ru1B C1B C2B -102.69(17) . . . . ?
C4B Ru1B C1B C2B -66.66(16) . . . . ?
C6B Ru1B C1B C2B -131.3(2) . . . . ?
P1B Ru1B C1B C2B 26.8(2) . . . . ?
Cl1B Ru1B C1B C2B 102.43(15) . . . . ?
C3B Ru1B C1B C7B -140.7(3) . . . . ?
C2B Ru1B C1B C7B -111.1(3) . . . . ?
N1B Ru1B C1B C7B 72.2(3) . . . . ?
C5B Ru1B C1B C7B 146.2(3) . . . . ?
C4B Ru1B C1B C7B -177.8(3) . . . . ?
C6B Ru1B C1B C7B 117.7(3) . . . . ?
P1B Ru1B C1B C7B -84.3(3) . . . . ?
Cl1B Ru1B C1B C7B -8.7(3) . . . . ?
C6B C1B C2B C3B 1.7(4) . . . . ?
C7B C1B C2B C3B -179.3(2) . . . . ?
Ru1B C1B C2B C3B 55.6(2) . . . . ?
C6B C1B C2B Ru1B -53.9(2) . . . . ?
C7B C1B C2B Ru1B 125.1(2) . . . . ?
N1B Ru1B C2B C3B -121.3(3) . . . . ?
C5B Ru1B C2B C3B -66.14(16) . . . . ?
C4B Ru1B C2B C3B -29.30(15) . . . . ?
C6B Ru1B C2B C3B -102.71(17) . . . . ?
C1B Ru1B C2B C3B -131.6(2) . . . . ?
P1B Ru1B C2B C3B 63.51(16) . . . . ?
Cl1B Ru1B C2B C3B 149.00(14) . . . . ?
C3B Ru1B C2B C1B 131.6(2) . . . . ?
N1B Ru1B C2B C1B 10.3(4) . . . . ?
C5B Ru1B C2B C1B 65.50(16) . . . . ?
C4B Ru1B C2B C1B 102.34(17) . . . . ?
C6B Ru1B C2B C1B 28.93(16) . . . . ?
P1B Ru1B C2B C1B -164.85(14) . . . . ?
Cl1B Ru1B C2B C1B -79.36(15) . . . . ?
C1B C2B C3B C4B -0.3(4) . . . . ?
Ru1B C2B C3B C4B 57.0(2) . . . . ?
C1B C2B C3B Ru1B -57.3(2) . . . . ?
N1B Ru1B C3B C2B 156.37(16) . . . . ?
C5B Ru1B C3B C2B 102.02(17) . . . . ?
C4B Ru1B C3B C2B 131.9(2) . . . . ?
C6B Ru1B C3B C2B 65.31(16) . . . . ?
C1B Ru1B C3B C2B 29.37(15) . . . . ?
P1B Ru1B C3B C2B -124.09(14) . . . . ?
Cl1B Ru1B C3B C2B -40.19(18) . . . . ?
C2B Ru1B C3B C4B -131.9(2) . . . . ?
N1B Ru1B C3B C4B 24.5(3) . . . . ?
C5B Ru1B C3B C4B -29.84(15) . . . . ?
C6B Ru1B C3B C4B -66.55(16) . . . . ?
C1B Ru1B C3B C4B -102.49(17) . . . . ?
P1B Ru1B C3B C4B 104.04(15) . . . . ?
Cl1B Ru1B C3B C4B -172.06(12) . . . . ?
C2B C3B C4B C5B -2.5(4) . . . . ?
Ru1B C3B C4B C5B 53.4(2) . . . . ?
C2B C3B C4B C10B 176.9(2) . . . . ?
Ru1B C3B C4B C10B -127.2(2) . . . . ?
C2B C3B C4B Ru1B -55.9(2) . . . . ?
C3B Ru1B C4B C5B -130.4(2) . . . . ?
C2B Ru1B C4B C5B -100.94(18) . . . . ?
N1B Ru1B C4B C5B 63.43(17) . . . . ?
C6B Ru1B C4B C5B -28.64(16) . . . . ?
C1B Ru1B C4B C5B -63.94(17) . . . . ?
P1B Ru1B C4B C5B 149.07(15) . . . . ?
Cl1B Ru1B C4B C5B -107.0(3) . . . . ?
C2B Ru1B C4B C3B 29.42(15) . . . . ?
N1B Ru1B C4B C3B -166.21(15) . . . . ?
C5B Ru1B C4B C3B 130.4(2) . . . . ?
C6B Ru1B C4B C3B 101.72(17) . . . . ?
C1B Ru1B C4B C3B 66.42(16) . . . . ?
P1B Ru1B C4B C3B -80.57(15) . . . . ?
Cl1B Ru1B C4B C3B 23.3(3) . . . . ?
C3B Ru1B C4B C10B 115.2(3) . . . . ?
C2B Ru1B C4B C10B 144.6(3) . . . . ?
N1B Ru1B C4B C10B -51.0(3) . . . . ?
C5B Ru1B C4B C10B -114.5(3) . . . . ?
C6B Ru1B C4B C10B -143.1(3) . . . . ?
C1B Ru1B C4B C10B -178.4(3) . . . . ?
P1B Ru1B C4B C10B 34.6(3) . . . . ?
Cl1B Ru1B C4B C10B 138.5(2) . . . . ?
C3B C4B C5B C6B 4.1(4) . . . . ?
C10B C4B C5B C6B -175.3(2) . . . . ?
Ru1B C4B C5B C6B 56.6(2) . . . . ?
C3B C4B C5B Ru1B -52.5(2) . . . . ?
C10B C4B C5B Ru1B 128.1(2) . . . . ?
C3B Ru1B C5B C4B 30.33(16) . . . . ?
C2B Ru1B C5B C4B 67.81(17) . . . . ?
N1B Ru1B C5B C4B -124.02(16) . . . . ?
C6B Ru1B C5B C4B 132.8(2) . . . . ?
C1B Ru1B C5B C4B 104.89(18) . . . . ?
P1B Ru1B C5B C4B -41.91(19) . . . . ?
Cl1B Ru1B C5B C4B 152.56(13) . . . . ?
C3B Ru1B C5B C6B -102.47(17) . . . . ?
C2B Ru1B C5B C6B -65.00(16) . . . . ?
N1B Ru1B C5B C6B 103.17(16) . . . . ?
C4B Ru1B C5B C6B -132.8(2) . . . . ?
C1B Ru1B C5B C6B -27.91(15) . . . . ?
P1B Ru1B C5B C6B -174.72(12) . . . . ?
Cl1B Ru1B C5B C6B 19.8(2) . . . . ?
C2B C1B C6B C5B -0.2(4) . . . . ?
C7B C1B C6B C5B -179.2(3) . . . . ?
Ru1B C1B C6B C5B -52.3(2) . . . . ?
C2B C1B C6B Ru1B 52.1(2) . . . . ?
C7B C1B C6B Ru1B -126.9(3) . . . . ?
C4B C5B C6B C1B -2.8(4) . . . . ?
Ru1B C5B C6B C1B 53.5(2) . . . . ?
C4B C5B C6B Ru1B -56.3(2) . . . . ?
C3B Ru1B C6B C1B -67.29(17) . . . . ?
C2B Ru1B C6B C1B -29.93(16) . . . . ?
N1B Ru1B C6B C1B 145.43(15) . . . . ?
C5B Ru1B C6B C1B -133.2(2) . . . . ?
C4B Ru1B C6B C1B -104.66(18) . . . . ?
P1B Ru1B C6B C1B -114.9(3) . . . . ?
Cl1B Ru1B C6B C1B 58.64(16) . . . . ?
C3B Ru1B C6B C5B 65.94(16) . . . . ?
C2B Ru1B C6B C5B 103.30(17) . . . . ?
N1B Ru1B C6B C5B -81.34(16) . . . . ?
C4B Ru1B C6B C5B 28.57(15) . . . . ?
C1B Ru1B C6B C5B 133.2(2) . . . . ?
P1B Ru1B C6B C5B 18.4(4) . . . . ?
Cl1B Ru1B C6B C5B -168.13(13) . . . . ?
C6B C1B C7B C8B 32.0(4) . . . . ?
C2B C1B C7B C8B -146.9(3) . . . . ?
Ru1B C1B C7B C8B -61.3(4) . . . . ?
C6B C1B C7B C9B -91.1(3) . . . . ?
C2B C1B C7B C9B 90.0(3) . . . . ?
Ru1B C1B C7B C9B 175.6(2) . . . . ?
C21B P1B C11B C16B 71.3(2) . . . . ?
C31B P1B C11B C16B -37.3(3) . . . . ?
Ru1B P1B C11B C16B -164.1(2) . . . . ?
C21B P1B C11B C12B -111.8(2) . . . . ?
C31B P1B C11B C12B 139.6(2) . . . . ?
Ru1B P1B C11B C12B 12.8(2) . . . . ?
C16B C11B C12B C13B 0.9(4) . . . . ?
P1B C11B C12B C13B -176.2(2) . . . . ?
C16B C11B C12B N1B -174.3(2) . . . . ?
P1B C11B C12B N1B 8.6(3) . . . . ?
C17B N1B C12B C13B 35.0(3) . . . . ?
C18B N1B C12B C13B -80.7(3) . . . . ?
Ru1B N1B C12B C13B 157.2(2) . . . . ?
C17B N1B C12B C11B -149.8(2) . . . . ?
C18B N1B C12B C11B 94.5(3) . . . . ?
Ru1B N1B C12B C11B -27.7(3) . . . . ?
C11B C12B C13B C14B 0.7(4) . . . . ?
N1B C12B C13B C14B 175.8(2) . . . . ?
C12B C13B C14B C15B -1.5(4) . . . . ?
C13B C14B C15B C16B 0.8(4) . . . . ?
C14B C15B C16B C11B 0.8(4) . . . . ?
C12B C11B C16B C15B -1.7(4) . . . . ?
P1B C11B C16B C15B 175.2(2) . . . . ?
C11B P1B C21B C22B 28.1(3) . . . . ?
C31B P1B C21B C22B 141.5(2) . . . . ?
Ru1B P1B C21B C22B -84.9(2) . . . . ?
C11B P1B C21B C26B -156.1(2) . . . . ?
C31B P1B C21B C26B -42.7(2) . . . . ?
Ru1B P1B C21B C26B 90.9(2) . . . . ?
C26B C21B C22B C23B -1.6(4) . . . . ?
P1B C21B C22B C23B 174.2(2) . . . . ?
C21B C22B C23B C24B 1.1(5) . . . . ?
C22B C23B C24B C25B 0.5(5) . . . . ?
C23B C24B C25B C26B -1.7(5) . . . . ?
C24B C25B C26B C21B 1.1(4) . . . . ?
C22B C21B C26B C25B 0.5(4) . . . . ?
P1B C21B C26B C25B -175.4(2) . . . . ?
C21B P1B C31B C32B 132.9(2) . . . . ?
C11B P1B C31B C32B -116.1(2) . . . . ?
Ru1B P1B C31B C32B -0.4(2) . . . . ?
C21B P1B C31B C36B -44.5(3) . . . . ?
C11B P1B C31B C36B 66.6(3) . . . . ?
Ru1B P1B C31B C36B -177.7(2) . . . . ?
C36B C31B C32B C33B -2.5(4) . . . . ?
P1B C31B C32B C33B -179.8(2) . . . . ?
C31B C32B C33B C34B 0.0(4) . . . . ?
C32B C33B C34B C35B 2.0(5) . . . . ?
C33B C34B C35B C36B -1.5(5) . . . . ?
C32B C31B C36B C35B 2.9(4) . . . . ?
P1B C31B C36B C35B -179.7(2) . . . . ?
C34B C35B C36B C31B -0.9(5) . . . . ?
